data_4000546
_journal_name_full 'Chemistry of Materials'
_journal_paper_doi 10.1021/cm048310u
_journal_year 2005
_chemical_formula_sum 'C12 H28 B2 F8 Li2 O6'
_chemical_formula_weight 455.84
_space_group_IT_number 14
_symmetry_cell_setting monoclinic
_symmetry_space_group_name_Hall '-P 2yn'
_symmetry_space_group_name_H-M 'P 1 21/n 1'
_cell_angle_alpha 90.00
_cell_angle_beta 90.9430(10)
_cell_angle_gamma 90.00
_cell_formula_units_Z 2
_cell_length_a 11.0337(5)
_cell_length_b 7.1902(3)
_cell_length_c 13.5445(6)
_cell_measurement_temperature 120(2)
_cell_volume 1074.40(8)
_diffrn_ambient_temperature 120(2)
_exptl_crystal_density_diffrn 1.409
_cod_depositor_comments
;
The following automatic conversions were performed:
'_symmetry_cell_setting' value 'Monoclinic' changed to 'monoclinic'
according to '/home/saulius/struct/CIF-dictionaries/cif_core.dic'
dictionary named 'cif_core.dic' version 2.4.1 from 2010-06-29.

Automatic conversion script
Id: cif_fix_enum 1527 2010-12-29 10:47:43Z saulius 
;
_cod_original_sg_symbol_H-M 'P 21/n'
_cod_database_code 4000546

loop_
_symmetry_equiv_pos_as_xyz
'x, y, z'
'-x+1/2, y+1/2, -z+1/2'
'-x, -y, -z'
'x-1/2, -y-1/2, z-1/2'

loop_
_atom_site_label
_atom_site_type_symbol
_atom_site_fract_x
_atom_site_fract_y
_atom_site_fract_z
_atom_site_U_iso_or_equiv
_atom_site_adp_type
_atom_site_occupancy
_atom_site_symmetry_multiplicity
_atom_site_calc_flag
_atom_site_refinement_flags
_atom_site_disorder_assembly
_atom_site_disorder_group
F1 F 0.62729(5) 0.02127(8) 0.56755(4) 0.03298(14) Uani 1 1 d . . .
F2 F 0.61477(5) 0.14844(7) 0.41350(4) 0.03122(13) Uani 1 1 d . . .
F3 F 0.72191(5) 0.29434(7) 0.53425(4) 0.03110(13) Uani 1 1 d . . .
F4 F 0.79232(5) 0.02405(8) 0.46967(4) 0.03468(14) Uani 1 1 d . . .
O1 O 0.56056(5) -0.23479(8) 0.31870(4) 0.02524(14) Uani 1 1 d . . .
O2 O 0.56699(5) 0.05570(8) 0.19866(4) 0.02383(13) Uani 1 1 d . . .
O3 O 0.38442(6) 0.23547(8) 0.27073(4) 0.02684(14) Uani 1 1 d . . .
C1 C 0.59669(9) -0.34747(13) 0.40112(7) 0.0321(2) Uani 1 1 d . . .
H1A H 0.6050 -0.4770 0.3797 0.048 Uiso 1 1 calc R . .
H1B H 0.5352 -0.3397 0.4524 0.048 Uiso 1 1 calc R . .
H1C H 0.6745 -0.3029 0.4278 0.048 Uiso 1 1 calc R . .
C2 C 0.65112(8) -0.23121(12) 0.24485(7) 0.02765(18) Uani 1 1 d . . .
H2A H 0.6708 -0.3592 0.2235 0.033 Uiso 1 1 calc R . .
H2B H 0.7260 -0.1719 0.2709 0.033 Uiso 1 1 calc R . .
C3 C 0.60000(8) -0.12111(12) 0.15971(6) 0.02893(18) Uani 1 1 d . . .
H3A H 0.6613 -0.1064 0.1078 0.035 Uiso 1 1 calc R . .
H3B H 0.5282 -0.1846 0.1308 0.035 Uiso 1 1 calc R . .
C4 C 0.49920(8) 0.16891(13) 0.13091(6) 0.02813(18) Uani 1 1 d . . .
H4A H 0.4347 0.0950 0.0978 0.034 Uiso 1 1 calc R . .
H4B H 0.5529 0.2207 0.0799 0.034 Uiso 1 1 calc R . .
C5 C 0.44504(8) 0.32213(12) 0.19076(6) 0.02853(19) Uani 1 1 d . . .
H5A H 0.5093 0.4067 0.2160 0.034 Uiso 1 1 calc R . .
H5B H 0.3870 0.3952 0.1500 0.034 Uiso 1 1 calc R . .
C6 C 0.30097(11) 0.35609(17) 0.31713(8) 0.0482(3) Uani 1 1 d . . .
H6A H 0.2393 0.3964 0.2688 0.072 Uiso 1 1 calc R . .
H6B H 0.3442 0.4650 0.3433 0.072 Uiso 1 1 calc R . .
H6C H 0.2618 0.2902 0.3713 0.072 Uiso 1 1 calc R . .
B1 B 0.69099(8) 0.12277(13) 0.49662(6) 0.02170(18) Uani 1 1 d . . .
Li1 Li 0.49097(12) 0.03295(19) 0.33590(10) 0.0229(3) Uani 1 1 d . . .
